data_4506628
loop_
_publ_author_name
'Bertolasi, Valerio'
'Gilli, Paola'
'Gilli, Gastone'

_publ_section_title
;
 Adducts of TCNQ with Neutral Nitrogen Bases. Their Rationalization in
 Terms of Intermolecular Charge-Transfer (CT) or Electron
 Donor--Acceptor (EDA) Interactions
;
_journal_issue 10
_journal_name_full 'Crystal Growth &amp; Design'
_journal_page_first 4758
_journal_paper_doi 10.1021/cg3004382
_journal_volume 12
_journal_year 2012
_chemical_formula_moiety 'C17 H14 N2 O2, 0.5(C12 H4 N4)'
_chemical_formula_sum 'C23 H16 N4 O2'
_chemical_formula_weight 380.40
_chemical_name_systematic
;
 ?
;
_space_group_IT_number 2
_symmetry_cell_setting triclinic
_symmetry_space_group_name_Hall '-P 1'
_symmetry_space_group_name_H-M 'P -1'
_atom_sites_solution_hydrogens difmap
_atom_sites_solution_primary direct
_atom_sites_solution_secondary difmap
_audit_creation_method SHELXL-97
_cell_angle_alpha 76.4040(10)
_cell_angle_beta 76.3821(10)
_cell_angle_gamma 85.9155(9)
_cell_formula_units_Z 2
_cell_length_a 7.7738(2)
_cell_length_b 10.0484(2)
_cell_length_c 12.6865(2)
_cell_measurement_reflns_used 14042
_cell_measurement_temperature 295
_cell_measurement_theta_max 30.05
_cell_measurement_theta_min 3.89
_cell_volume 936.02(3)
_computing_cell_refinement 'Denzo-SMN (Otwinowski & Minor, 1997)'
_computing_data_collection 'COLLECT (Nonius, 1998)'
_computing_data_reduction 'Denzo-SMN (Otwinowski & Minor, 1997)'
_computing_molecular_graphics 'ORTEPIII (Burnett & Johnson, 1996)'
_computing_publication_material 'SHELXL-97 (Sheldrick, 1997), PARST (Nardelli, 1995), PLATON (Spek, 2003)'
_computing_structure_refinement 'SHELXL-97 (Sheldrick, 1997)'
_computing_structure_solution 'SIR97 (Altomare et al, 1999)'
_diffrn_ambient_temperature 295
_diffrn_measured_fraction_theta_full 0.985
_diffrn_measured_fraction_theta_max 0.985
_diffrn_measurement_device_type 'Nonius Kappa CCD'
_diffrn_measurement_method '\f scans and \w scans'
_diffrn_radiation_monochromator graphite
_diffrn_radiation_source 'fine-focus sealed tube'
_diffrn_radiation_type MoK\a
_diffrn_radiation_wavelength 0.71073
_diffrn_reflns_av_R_equivalents 0.0305
_diffrn_reflns_av_sigmaI/netI 0.0351
_diffrn_reflns_limit_h_max 10
_diffrn_reflns_limit_h_min -10
_diffrn_reflns_limit_k_max 11
_diffrn_reflns_limit_k_min -14
_diffrn_reflns_limit_l_max 17
_diffrn_reflns_limit_l_min -17
_diffrn_reflns_number 14042
_diffrn_reflns_theta_full 30.05
_diffrn_reflns_theta_max 30.05
_diffrn_reflns_theta_min 3.89
_exptl_absorpt_coefficient_mu 0.089
_exptl_absorpt_correction_type none
_exptl_crystal_colour red
_exptl_crystal_density_diffrn 1.350
_exptl_crystal_density_method 'not measured'
_exptl_crystal_description prismatic
_exptl_crystal_F_000 396
_exptl_crystal_size_max 0.53
_exptl_crystal_size_mid 0.45
_exptl_crystal_size_min 0.25
_refine_diff_density_max 0.217
_refine_diff_density_min -0.176
_refine_diff_density_rms 0.033
_refine_ls_extinction_method none
_refine_ls_goodness_of_fit_ref 1.020
_refine_ls_hydrogen_treatment refall
_refine_ls_matrix_type full
_refine_ls_number_parameters 315
_refine_ls_number_reflns 5393
_refine_ls_number_restraints 0
_refine_ls_restrained_S_all 1.020
_refine_ls_R_factor_all 0.0623
_refine_ls_R_factor_gt 0.0454
_refine_ls_shift/su_max 0.000
_refine_ls_shift/su_mean 0.000
_refine_ls_structure_factor_coef Fsqd
_refine_ls_weighting_details 'calc w=1/[\s^2^(Fo^2^)+(0.0593P)^2^+0.1352P] where P=(Fo^2^+2Fc^2^)/3'
_refine_ls_weighting_scheme calc
_refine_ls_wR_factor_gt 0.1148
_refine_ls_wR_factor_ref 0.1290
_reflns_number_gt 4132
_reflns_number_total 5393
_reflns_threshold_expression I>2sigma(I)
_cod_data_source_file cg3004382_si_002.cif
_cod_data_source_block (6)
_cod_depositor_comments
;
The following automatic conversions were performed:

'_symmetry_cell_setting' value 'Triclinic' changed to 'triclinic'
according to /home/saulius/struct/CIF-dictionaries/cif_core.dic
dictionary named 'cif_core.dic' version 2.4.2 from 2011-04-26.

Automatic conversion script
Id: cif_fix_values 1891 2012-01-12 08:04:46Z andrius 
;
_cod_database_code 4506628

loop_
_symmetry_equiv_pos_as_xyz
'x, y, z'
'-x, -y, -z'

loop_
_atom_site_label
_atom_site_type_symbol
_atom_site_fract_x
_atom_site_fract_y
_atom_site_fract_z
_atom_site_U_iso_or_equiv
_atom_site_adp_type
_atom_site_occupancy
_atom_site_symmetry_multiplicity
_atom_site_calc_flag
_atom_site_refinement_flags
C1 C 0.24071(14) -0.04923(11) 0.39557(8) 0.0397(2) Uani 1 1 d .
C2 C 0.29449(15) 0.07238(11) 0.41254(8) 0.0414(2) Uani 1 1 d .
C3 C 0.38187(16) 0.14449(12) 0.30372(9) 0.0459(3) Uani 1 1 d .
C4 C 0.26345(16) 0.09349(12) 0.52385(9) 0.0436(2) Uani 1 1 d .
C5 C 0.4799(2) 0.27549(16) 0.26748(12) 0.0688(4) Uani 1 1 d .
H5A H 0.5570 0.2798 0.1955 0.083 Uiso 1 1 calc R
H5B H 0.5487 0.2800 0.3202 0.083 Uiso 1 1 calc R
H5C H 0.3971 0.3511 0.2633 0.083 Uiso 1 1 calc R
O1 O 0.16186(12) -0.15458(8) 0.47011(6) 0.0500(2) Uani 1 1 d .
O2 O 0.21124(15) -0.00446(9) 0.60402(7) 0.0627(3) Uani 1 1 d .
N1 N 0.28635(12) -0.04456(9) 0.28528(7) 0.0408(2) Uani 1 1 d .
N2 N 0.37716(14) 0.07525(10) 0.22832(8) 0.0472(2) Uani 1 1 d .
C6 C 0.27873(15) -0.14724(11) 0.22634(8) 0.0405(2) Uani 1 1 d .
C7 C 0.39162(18) -0.13646(14) 0.12194(9) 0.0519(3) Uani 1 1 d .
C8 C 0.3876(2) -0.23498(17) 0.06270(11) 0.0635(4) Uani 1 1 d .
C9 C 0.2756(2) -0.34416(16) 0.10692(13) 0.0654(4) Uani 1 1 d .
C10 C 0.1635(2) -0.35468(14) 0.21073(12) 0.0590(3) Uani 1 1 d .
C11 C 0.16288(17) -0.25532(12) 0.27095(10) 0.0474(3) Uani 1 1 d .
C12 C 0.28472(14) 0.22821(12) 0.54760(8) 0.0412(2) Uani 1 1 d .
C13 C 0.22005(17) 0.34782(13) 0.48840(10) 0.0481(3) Uani 1 1 d .
C14 C 0.22737(19) 0.47042(14) 0.51920(12) 0.0574(3) Uani 1 1 d .
C15 C 0.30127(19) 0.47401(15) 0.60758(13) 0.0604(3) Uani 1 1 d .
C16 C 0.36785(18) 0.35591(15) 0.66581(11) 0.0568(3) Uani 1 1 d .
C17 C 0.35733(16) 0.23285(14) 0.63719(10) 0.0481(3) Uani 1 1 d .
H1 H 0.157(3) -0.126(2) 0.5405(18) 0.099(6) Uiso 1 1 d .
H7 H 0.475(2) -0.0610(17) 0.0934(13) 0.064(4) Uiso 1 1 d .
H8 H 0.472(2) -0.2298(19) -0.0094(16) 0.089(6) Uiso 1 1 d .
H9 H 0.274(2) -0.4166(18) 0.0671(14) 0.077(5) Uiso 1 1 d .
H10 H 0.079(2) -0.4325(18) 0.2425(13) 0.070(5) Uiso 1 1 d .
H11 H 0.081(2) -0.2618(16) 0.3457(13) 0.064(4) Uiso 1 1 d .
H13 H 0.163(2) 0.3423(16) 0.4278(13) 0.061(4) Uiso 1 1 d .
H14 H 0.180(2) 0.5540(18) 0.4779(14) 0.073(5) Uiso 1 1 d .
H15 H 0.311(2) 0.561(2) 0.6253(15) 0.083(5) Uiso 1 1 d .
H16 H 0.427(2) 0.3589(16) 0.7292(13) 0.067(4) Uiso 1 1 d .
H17 H 0.397(2) 0.1465(16) 0.6837(12) 0.060(4) Uiso 1 1 d .
C1A C 0.03216(15) 0.11883(11) 0.03364(9) 0.0418(2) Uani 1 1 d .
C2A C 0.09256(17) 0.10717(12) -0.08073(9) 0.0461(3) Uani 1 1 d .
C3A C -0.06188(17) 0.00587(12) 0.11296(9) 0.0456(3) Uani 1 1 d .
C4A C 0.06371(16) 0.23582(12) 0.06465(9) 0.0454(2) Uani 1 1 d .
C5A C 0.01252(18) 0.25204(13) 0.17705(10) 0.0507(3) Uani 1 1 d .
C6A C 0.14897(19) 0.35159(13) -0.01465(11) 0.0551(3) Uani 1 1 d .
N1A N -0.02468(19) 0.26868(13) 0.26578(10) 0.0681(3) Uani 1 1 d .
N2A N 0.2150(2) 0.44560(14) -0.07683(11) 0.0788(4) Uani 1 1 d .
H2A H 0.157(2) 0.1852(16) -0.1376(13) 0.061(4) Uiso 1 1 d .
H3A H -0.1054(18) 0.0124(15) 0.1917(12) 0.052(4) Uiso 1 1 d .

loop_
_atom_site_aniso_label
_atom_site_aniso_U_11
_atom_site_aniso_U_22
_atom_site_aniso_U_33
_atom_site_aniso_U_23
_atom_site_aniso_U_13
_atom_site_aniso_U_12
C1 0.0437(5) 0.0415(5) 0.0323(4) -0.0080(4) -0.0053(4) -0.0029(4)
C2 0.0471(5) 0.0420(5) 0.0352(5) -0.0114(4) -0.0056(4) -0.0043(4)
C3 0.0519(6) 0.0463(6) 0.0385(5) -0.0116(4) -0.0031(4) -0.0107(5)
C4 0.0493(6) 0.0450(6) 0.0364(5) -0.0114(4) -0.0068(4) -0.0018(4)
C5 0.0889(10) 0.0622(8) 0.0508(7) -0.0170(6) 0.0077(7) -0.0357(8)
O1 0.0690(5) 0.0437(4) 0.0344(4) -0.0072(3) -0.0040(3) -0.0126(4)
O2 0.0993(8) 0.0497(5) 0.0353(4) -0.0076(4) -0.0066(4) -0.0113(5)
N1 0.0481(5) 0.0412(5) 0.0323(4) -0.0093(3) -0.0046(3) -0.0075(4)
N2 0.0560(5) 0.0474(5) 0.0361(4) -0.0099(4) -0.0017(4) -0.0144(4)
C6 0.0468(5) 0.0427(5) 0.0347(5) -0.0116(4) -0.0117(4) -0.0008(4)
C7 0.0616(7) 0.0586(7) 0.0367(5) -0.0154(5) -0.0063(5) -0.0091(6)
C8 0.0792(9) 0.0734(9) 0.0433(6) -0.0274(6) -0.0098(6) -0.0034(7)
C9 0.0884(10) 0.0599(8) 0.0605(8) -0.0305(7) -0.0248(7) -0.0005(7)
C10 0.0748(9) 0.0487(7) 0.0601(7) -0.0160(6) -0.0223(7) -0.0082(6)
C11 0.0547(6) 0.0453(6) 0.0436(6) -0.0102(5) -0.0124(5) -0.0055(5)
C12 0.0425(5) 0.0467(6) 0.0353(5) -0.0136(4) -0.0055(4) -0.0022(4)
C13 0.0527(6) 0.0485(6) 0.0443(6) -0.0108(5) -0.0123(5) -0.0027(5)
C14 0.0621(8) 0.0442(7) 0.0644(8) -0.0119(6) -0.0113(6) -0.0015(6)
C15 0.0601(8) 0.0555(8) 0.0705(8) -0.0308(7) -0.0054(6) -0.0088(6)
C16 0.0553(7) 0.0713(9) 0.0530(7) -0.0300(6) -0.0127(6) -0.0049(6)
C17 0.0479(6) 0.0579(7) 0.0407(5) -0.0166(5) -0.0098(5) 0.0019(5)
C1A 0.0508(6) 0.0408(5) 0.0369(5) -0.0109(4) -0.0141(4) 0.0007(4)
C2A 0.0609(7) 0.0421(6) 0.0354(5) -0.0085(4) -0.0102(5) -0.0049(5)
C3A 0.0600(7) 0.0455(6) 0.0327(5) -0.0104(4) -0.0112(4) -0.0015(5)
C4A 0.0545(6) 0.0438(6) 0.0416(5) -0.0148(4) -0.0129(5) -0.0009(5)
C5A 0.0641(7) 0.0446(6) 0.0482(6) -0.0172(5) -0.0153(5) -0.0007(5)
C6A 0.0688(8) 0.0479(7) 0.0514(6) -0.0205(5) -0.0081(6) -0.0075(6)
N1A 0.0932(9) 0.0646(7) 0.0517(6) -0.0251(5) -0.0146(6) -0.0011(6)
N2A 0.1082(11) 0.0577(7) 0.0661(8) -0.0198(6) 0.0017(7) -0.0260(7)

loop_
_atom_type_symbol
_atom_type_description
_atom_type_scat_dispersion_real
_atom_type_scat_dispersion_imag
_atom_type_scat_source
C C 0.0033 0.0016 'International Tables Vol C Tables 4.2.6.8 and 6.1.1.4'
H H 0.0000 0.0000 'International Tables Vol C Tables 4.2.6.8 and 6.1.1.4'
N N 0.0061 0.0033 'International Tables Vol C Tables 4.2.6.8 and 6.1.1.4'
O O 0.0106 0.0060 'International Tables Vol C Tables 4.2.6.8 and 6.1.1.4'

loop_
_geom_angle_atom_site_label_1
_geom_angle_atom_site_label_2
_geom_angle_atom_site_label_3
_geom_angle
_geom_angle_site_symmetry_1
O1 C1 N1 123.37(10) .
O1 C1 C2 128.64(9) .
N1 C1 C2 107.98(9) .
C1 C2 C3 104.22(9) .
C1 C2 C4 119.52(10) .
C3 C2 C4 136.15(10) .
N2 C3 C2 111.07(10) .
N2 C3 C5 118.43(10) .
C2 C3 C5 130.40(11) .
O2 C4 C2 118.86(10) .
O2 C4 C12 118.34(9) .
C2 C4 C12 122.76(10) .
C3 C5 H5A 109.5 .
C3 C5 H5B 109.5 .
H5A C5 H5B 109.5 .
C3 C5 H5C 109.5 .
H5A C5 H5C 109.5 .
H5B C5 H5C 109.5 .
C1 O1 H1 101.1(12) .
C1 N1 N2 110.34(8) .
C1 N1 C6 130.20(9) .
N2 N1 C6 118.71(8) .
C3 N2 N1 106.32(9) .
C11 C6 C7 120.62(10) .
C11 C6 N1 121.38(9) .
C7 C6 N1 118.00(10) .
C8 C7 C6 119.33(12) .
C8 C7 H7 121.6(9) .
C6 C7 H7 119.0(9) .
C9 C8 C7 120.62(13) .
C9 C8 H8 120.1(11) .
C7 C8 H8 119.1(11) .
C8 C9 C10 119.93(12) .
C8 C9 H9 121.8(10) .
C10 C9 H9 118.3(10) .
C9 C10 C11 120.43(13) .
C9 C10 H10 120.3(9) .
C11 C10 H10 119.2(9) .
C6 C11 C10 119.03(12) .
C6 C11 H11 120.1(9) .
C10 C11 H11 120.9(9) .
C13 C12 C17 119.60(11) .
C13 C12 C4 121.13(10) .
C17 C12 C4 119.04(11) .
C14 C13 C12 119.78(12) .
C14 C13 H13 121.3(9) .
C12 C13 H13 118.8(9) .
C15 C14 C13 120.11(13) .
C15 C14 H14 120.6(10) .
C13 C14 H14 119.3(10) .
C16 C15 C14 120.40(12) .
C16 C15 H15 120.5(11) .
C14 C15 H15 119.0(11) .
C15 C16 C17 119.79(12) .
C15 C16 H16 120.6(9) .
C17 C16 H16 119.6(9) .
C16 C17 C12 120.29(12) .
C16 C17 H17 119.3(8) .
C12 C17 H17 120.4(8) .
C4A C1A C3A 121.46(10) .
C4A C1A C2A 120.39(10) .
C3A C1A C2A 118.16(10) .
C3A C2A C1A 121.32(11) 2
C3A C2A H2A 119.2(9) 2
C1A C2A H2A 119.5(9) .
C2A C3A C1A 120.52(10) 2
C2A C3A H3A 120.1(8) 2
C1A C3A H3A 119.3(8) .
C1A C4A C6A 121.89(10) .
C1A C4A C5A 123.13(11) .
C6A C4A C5A 114.97(10) .
N1A C5A C4A 177.70(15) .
N2A C6A C4A 178.70(15) .

loop_
_geom_bond_atom_site_label_1
_geom_bond_atom_site_label_2
_geom_bond_distance
_geom_bond_site_symmetry_2
C1 O1 1.3189(13) .
C1 N1 1.3503(13) .
C1 C2 1.3976(15) .
C2 C3 1.4319(15) .
C2 C4 1.4389(14) .
C3 N2 1.3165(14) .
C3 C5 1.4894(17) .
C4 O2 1.2489(14) .
C4 C12 1.4825(15) .
C5 H5A 0.9600 .
C5 H5B 0.9600 .
C5 H5C 0.9600 .
O1 H1 1.00(2) .
N1 N2 1.3935(13) .
N1 C6 1.4211(13) .
C6 C11 1.3861(16) .
C6 C7 1.3910(15) .
C7 C8 1.3825(18) .
C7 H7 0.977(16) .
C8 C9 1.376(2) .
C8 H8 0.986(19) .
C9 C10 1.383(2) .
C9 H9 0.981(18) .
C10 C11 1.3915(17) .
C10 H10 1.001(17) .
C11 H11 1.000(16) .
C12 C13 1.3888(17) .
C12 C17 1.3940(16) .
C13 C14 1.3858(18) .
C13 H13 0.989(16) .
C14 C15 1.383(2) .
C14 H14 0.978(18) .
C15 C16 1.379(2) .
C15 H15 0.966(19) .
C16 C17 1.3810(18) .
C16 H16 1.023(16) .
C17 H17 1.001(16) .
C1A C4A 1.3787(15) .
C1A C3A 1.4389(16) .
C1A C2A 1.4460(15) .
C2A C3A 1.3479(16) 2
C2A H2A 1.002(16) .
C3A C2A 1.3479(16) 2
C3A H3A 0.992(14) .
C4A C6A 1.4319(17) .
C4A C5A 1.4322(16) .
C5A N1A 1.1432(16) .
C6A N2A 1.1428(18) .
